data_7112138
loop_
_publ_author_name
'Thomas Hjelmgaard'
'Olivier Roy'
'Lionel Nauton'
'Malika El-Ghozzi'
'Daniel Avignant'
'Claude Didierjean'
'Claude Taillefumier'
'Sophie Faure'

_publ_section_title
;
 Macrocyclic arylopeptoids -- a novel type of cyclic N-alkylated aromatic
 oligoamides forming nanotubular assemblies
;
_journal_name_full Chem.Commun.
_journal_page_first 3564
_journal_paper_doi 10.1039/C4CC00821A
_journal_volume 50
_journal_year 2014
_chemical_formula_moiety 'C33 H39 N3 O3'
_chemical_formula_sum 'C33 H39 N3 O3'
_chemical_formula_weight 525.69
_space_group_IT_number 14
_symmetry_cell_setting monoclinic
_symmetry_space_group_name_Hall '-P 2ybc'
_symmetry_space_group_name_H-M 'P 1 21/c 1'
_atom_sites_solution_hydrogens geom
_atom_sites_solution_primary direct
_atom_sites_solution_secondary difmap
_cell_angle_alpha 90
_cell_angle_beta 91.413(3)
_cell_angle_gamma 90
_cell_formula_units_Z 4
_cell_length_a 7.8222(3)
_cell_length_b 16.1122(6)
_cell_length_c 27.2257(10)
_cell_measurement_reflns_used 704
_cell_measurement_temperature 296
_cell_measurement_theta_max 15.35
_cell_measurement_theta_min 2.89
_cell_volume 3430.3(2)
_computing_cell_refinement 'SAINT (Bruker 2008)'
_computing_data_collection 'APEX II (Bruker 2008)'
_computing_data_reduction SAINT
_computing_molecular_graphics 'CAMERON (Watkin et al., 1996)'
_computing_publication_material 'CRYSTALS (Betteridge et al., 2003)'
_computing_structure_refinement 'CRYSTALS (Betteridge et al., 2003)'
_computing_structure_solution 'SHELXS 86 (Sheldrick, 1986)'
_diffrn_ambient_temperature 296
_diffrn_detector_area_resol_mean 8.3333
_diffrn_measured_fraction_theta_full 0.996
_diffrn_measured_fraction_theta_max 0.996
_diffrn_measurement_device_type 'Bruker APEXII CCD diffractometer'
_diffrn_measurement_method \w/2\q
_diffrn_radiation_monochromator graphite
_diffrn_radiation_source 'fine-focus sealed tube'
_diffrn_radiation_type 'Mo K\a'
_diffrn_radiation_wavelength 0.71073
_diffrn_reflns_av_R_equivalents 0.072
_diffrn_reflns_limit_h_max 8
_diffrn_reflns_limit_h_min -8
_diffrn_reflns_limit_k_max 17
_diffrn_reflns_limit_k_min -17
_diffrn_reflns_limit_l_max 30
_diffrn_reflns_limit_l_min 0
_diffrn_reflns_number 9408
_diffrn_reflns_theta_full 23.092
_diffrn_reflns_theta_max 23.092
_diffrn_reflns_theta_min 1.469
_exptl_absorpt_coefficient_mu 0.065
_exptl_absorpt_correction_T_max 0.7441
_exptl_absorpt_correction_T_min 0.6621
_exptl_absorpt_correction_type multi-scan
_exptl_absorpt_process_details '(SADABS; Bruker, 2008)'
_exptl_crystal_colour colourless
_exptl_crystal_density_diffrn 1.018
_exptl_crystal_density_method 'not measured'
_exptl_crystal_description needle
_exptl_crystal_F_000 1128
_exptl_crystal_size_max 1.61
_exptl_crystal_size_mid 0.44
_exptl_crystal_size_min 0.35
_refine_diff_density_max 0.22
_refine_diff_density_min -0.29
_refine_ls_extinction_coef 400(100)
_refine_ls_extinction_method 'Larson (1970), Equation 22'
_refine_ls_goodness_of_fit_ref 1.0713
_refine_ls_hydrogen_treatment constr
_refine_ls_matrix_type full
_refine_ls_number_parameters 353
_refine_ls_number_reflns 5126
_refine_ls_number_restraints 0
_refine_ls_R_factor_all 0.1027
_refine_ls_R_factor_gt 0.0663
_refine_ls_shift/su_max 0.0001785
_refine_ls_shift/su_mean 0.0000168
_refine_ls_structure_factor_coef F
_refine_ls_weighting_details
;
 Method, part 1, Chebychev polynomial, (Watkin, 1994, Prince, 1982) 
 [weight] = 1.0/[A~0~*T~0~(x)+A~1~*T~1~(x) ... +A~n-1~]*T~n-1~(x)] 
 where A~i~ are the Chebychev coefficients listed below and x= Fcalc/Fmax 
 Method = Robust Weighting (Prince, 1982) 
 W = [weight] * [1-(deltaF/6*sigmaF)^2^]^2^ 
 A~i~ are: 
 0.682 0.953 0.594 0.259 0.100 
;
_refine_ls_weighting_scheme calc
_refine_ls_wR_factor_all 0.1180
_refine_ls_wR_factor_gt 0.0654
_refine_ls_wR_factor_ref 0.0596
_reflns_limit_h_max 8
_reflns_limit_h_min -8
_reflns_limit_k_max 17
_reflns_limit_k_min -17
_reflns_limit_l_max 30
_reflns_limit_l_min 0
_reflns_number_gt 6192
_reflns_number_total 9408
_reflns_threshold_expression I>2.0\s(I)
_oxford_diffrn_Wilson_B_factor 3.73
_oxford_diffrn_Wilson_scale 73.88
_oxford_refine_ls_r_factor_ref 0.0566
_oxford_refine_ls_scale 0.1412(3)
_oxford_reflns_number_all 9368
_oxford_reflns_threshold_expression_ref I>0.0\s(I)
_cod_data_source_file c4cc00821a.cif
_cod_data_source_block 1
_cod_original_sg_symbol_Hall '-p 2ybc'
_cod_database_code 7112138

loop_
_symmetry_equiv_pos_as_xyz
x,y,z
-x,-y,-z
-x,y+1/2,-z+1/2
x,-y+1/2,z+1/2

loop_
_atom_site_label
_atom_site_type_symbol
_atom_site_fract_x
_atom_site_fract_y
_atom_site_fract_z
_atom_site_U_iso_or_equiv
_atom_site_occupancy
_atom_site_adp_type
_atom_site_refinement_flags_posn
C1 C 0.3191(3) 0.22704(13) 0.42825(9) 0.0541 1.0000 Uani .
C2 C 0.3753(2) 0.27364(13) 0.38368(9) 0.0487 1.0000 Uani .
C3 C 0.4576(3) 0.34873(14) 0.38971(10) 0.0643 1.0000 Uani .
C4 C 0.5194(4) 0.38934(16) 0.34949(12) 0.0765 1.0000 Uani .
C5 C 0.5013(3) 0.35562(13) 0.30357(11) 0.0632 1.0000 Uani .
C6 C 0.4212(3) 0.27953(12) 0.29648(9) 0.0508 1.0000 Uani .
C7 C 0.3584(3) 0.23953(13) 0.33708(9) 0.0531 1.0000 Uani .
C8 C 0.4022(4) 0.24751(15) 0.24513(10) 0.0798 1.0000 Uani .
C9 C 0.4997(3) 0.10119(17) 0.22634(10) 0.0671 1.0000 Uani .
C10 C 0.6423(4) 0.0998(3) 0.26523(14) 0.1238 1.0000 Uani .
C11 C 0.5673(4) 0.1213(2) 0.17572(12) 0.1058 1.0000 Uani .
C12 C 0.1964(3) 0.13730(13) 0.23998(9) 0.0519 1.0000 Uani .
C13 C 0.1444(3) 0.04935(13) 0.23133(9) 0.0480 1.0000 Uani .
C14 C 0.0565(3) 0.02837(16) 0.18837(10) 0.0675 1.0000 Uani .
C15 C -0.0032(4) -0.05237(19) 0.18236(12) 0.0812 1.0000 Uani .
C16 C 0.0221(3) -0.10994(16) 0.21874(11) 0.0700 1.0000 Uani .
C17 C 0.1080(3) -0.09007(13) 0.26184(9) 0.0525 1.0000 Uani .
C18 C 0.1693(3) -0.00914(12) 0.26784(9) 0.0481 1.0000 Uani .
C19 C 0.1334(3) -0.15534(13) 0.30098(10) 0.0641 1.0000 Uani .
C20 C -0.0433(3) -0.12641(15) 0.37464(10) 0.0636 1.0000 Uani .
C21 C -0.1756(3) -0.07540(19) 0.34600(12) 0.0835 1.0000 Uani .
C22 C -0.1022(4) -0.2151(2) 0.38259(13) 0.1042 1.0000 Uani .
C23 C 0.2702(3) -0.10582(15) 0.37553(12) 0.0662 1.0000 Uani .
C24 C 0.2606(3) -0.06294(14) 0.42401(11) 0.0605 1.0000 Uani .
C25 C 0.3277(3) -0.09841(19) 0.46641(15) 0.0765 1.0000 Uani .
C26 C 0.3247(3) -0.0562(2) 0.50980(14) 0.0789 1.0000 Uani .
C27 C 0.2583(3) 0.02306(19) 0.51178(10) 0.0691 1.0000 Uani .
C28 C 0.1926(3) 0.06138(15) 0.46964(10) 0.0565 1.0000 Uani .
C29 C 0.1943(3) 0.01718(15) 0.42617(10) 0.0596 1.0000 Uani .
C30 C 0.1153(3) 0.14661(15) 0.47206(9) 0.0655 1.0000 Uani .
C31 C 0.0144(3) 0.24142(15) 0.40336(10) 0.0611 1.0000 Uani .
C32 C -0.0993(3) 0.18097(19) 0.37514(11) 0.0879 1.0000 Uani .
C33 C -0.0881(4) 0.2955(2) 0.43760(13) 0.1050 1.0000 Uani .
O34 O 0.4233(2) 0.21148(12) 0.46109(7) 0.0837 1.0000 Uani .
O35 O 0.0842(2) 0.18932(10) 0.24674(8) 0.0836 1.0000 Uani .
O36 O 0.4097(2) -0.11990(15) 0.35723(10) 0.1177 1.0000 Uani .
N37 N 0.3620(3) 0.15848(10) 0.23993(7) 0.0563 1.0000 Uani .
N38 N 0.1238(2) -0.12388(10) 0.35095(8) 0.0544 1.0000 Uani .
N39 N 0.1555(2) 0.19979(11) 0.42974(7) 0.0530 1.0000 Uani .
H31 H 0.4705 0.3756 0.4216 0.0802 1.0000 Uiso R
H41 H 0.5792 0.4422 0.3550 0.0909 1.0000 Uiso R
H51 H 0.5457 0.3826 0.2751 0.0784 1.0000 Uiso R
H71 H 0.3011 0.1864 0.3335 0.0646 1.0000 Uiso R
H81 H 0.5068 0.2586 0.2271 0.1048 1.0000 Uiso R
H82 H 0.3102 0.2779 0.2276 0.1060 1.0000 Uiso R
H91 H 0.4491 0.0450 0.2251 0.0873 1.0000 Uiso R
H101 H 0.5932 0.0920 0.2968 0.1942 1.0000 Uiso R
H102 H 0.7025 0.1514 0.2631 0.1943 1.0000 Uiso R
H103 H 0.7158 0.0543 0.2575 0.1936 1.0000 Uiso R
H111 H 0.4741 0.1278 0.1527 0.1709 1.0000 Uiso R
H112 H 0.6322 0.1725 0.1759 0.1711 1.0000 Uiso R
H113 H 0.6400 0.0773 0.1648 0.1710 1.0000 Uiso R
H141 H 0.0396 0.0716 0.1620 0.0854 1.0000 Uiso R
H151 H -0.0657 -0.0658 0.1525 0.0996 1.0000 Uiso R
H161 H -0.0202 -0.1660 0.2148 0.0872 1.0000 Uiso R
H181 H 0.2354 0.0063 0.2975 0.0621 1.0000 Uiso R
H191 H 0.2480 -0.1804 0.2983 0.0814 1.0000 Uiso R
H192 H 0.0420 -0.1992 0.2962 0.0806 1.0000 Uiso R
H201 H -0.0296 -0.0981 0.4087 0.0834 1.0000 Uiso R
H211 H -0.1375 -0.0184 0.3444 0.1335 1.0000 Uiso R
H212 H -0.2804 -0.0767 0.3631 0.1337 1.0000 Uiso R
H213 H -0.1875 -0.0986 0.3126 0.1334 1.0000 Uiso R
H221 H -0.0128 -0.2436 0.4011 0.1601 1.0000 Uiso R
H222 H -0.2032 -0.2132 0.4022 0.1596 1.0000 Uiso R
H223 H -0.1279 -0.2415 0.3508 0.1601 1.0000 Uiso R
H251 H 0.3791 -0.1535 0.4651 0.0958 1.0000 Uiso R
H261 H 0.3710 -0.0838 0.5397 0.0960 1.0000 Uiso R
H271 H 0.2572 0.0529 0.5423 0.0902 1.0000 Uiso R
H291 H 0.1461 0.0418 0.3966 0.0743 1.0000 Uiso R
H301 H 0.1559 0.1741 0.5041 0.0849 1.0000 Uiso R
H302 H -0.0119 0.1421 0.4733 0.0847 1.0000 Uiso R
H311 H 0.0668 0.2786 0.3778 0.0788 1.0000 Uiso R
H321 H -0.0355 0.1535 0.3493 0.1398 1.0000 Uiso R
H322 H -0.1436 0.1410 0.3978 0.1404 1.0000 Uiso R
H323 H -0.1950 0.2113 0.3607 0.1402 1.0000 Uiso R
H331 H -0.0043 0.3286 0.4552 0.1623 1.0000 Uiso R
H332 H -0.1498 0.2596 0.4591 0.1636 1.0000 Uiso R
H333 H -0.1590 0.3328 0.4184 0.1632 1.0000 Uiso R

loop_
_atom_site_aniso_label
_atom_site_aniso_U_11
_atom_site_aniso_U_22
_atom_site_aniso_U_33
_atom_site_aniso_U_23
_atom_site_aniso_U_13
_atom_site_aniso_U_12
C1 0.0546(15) 0.0438(13) 0.0632(17) -0.0019(12) -0.0107(13) -0.0049(11)
C2 0.0382(12) 0.0392(12) 0.0682(17) 0.0029(12) -0.0056(11) -0.0018(10)
C3 0.0712(16) 0.0469(14) 0.0748(19) -0.0063(13) 0.0035(14) -0.0115(12)
C4 0.0845(19) 0.0466(15) 0.099(2) -0.0119(16) 0.0059(17) -0.0274(13)
C5 0.0673(16) 0.0385(13) 0.084(2) 0.0034(13) 0.0190(14) -0.0132(11)
C6 0.0511(13) 0.0327(12) 0.0691(17) 0.0052(11) 0.0108(12) -0.0074(10)
C7 0.0581(14) 0.0348(12) 0.0666(17) 0.0025(12) 0.0036(12) -0.0129(10)
C8 0.117(2) 0.0492(15) 0.074(2) 0.0019(14) 0.0192(17) -0.0340(15)
C9 0.0519(15) 0.0716(17) 0.078(2) -0.0053(14) 0.0104(14) -0.0110(12)
C10 0.074(2) 0.180(4) 0.116(3) -0.024(3) -0.010(2) 0.013(2)
C11 0.121(3) 0.101(2) 0.097(3) -0.0146(19) 0.047(2) -0.021(2)
C12 0.0612(16) 0.0367(13) 0.0579(16) 0.0045(10) 0.0069(12) 0.0040(12)
C13 0.0415(12) 0.0412(12) 0.0618(16) -0.0007(12) 0.0084(11) 0.0005(10)
C14 0.0703(17) 0.0634(17) 0.0686(19) 0.0002(13) -0.0012(15) -0.0011(13)
C15 0.083(2) 0.078(2) 0.082(2) -0.0190(17) -0.0066(16) -0.0225(16)
C16 0.0748(18) 0.0492(15) 0.087(2) -0.0134(16) 0.0141(16) -0.0179(13)
C17 0.0420(13) 0.0447(14) 0.0717(18) -0.0084(12) 0.0170(12) -0.0033(10)
C18 0.0453(13) 0.0343(12) 0.0651(16) -0.0034(11) 0.0083(11) -0.0034(10)
C19 0.0649(16) 0.0346(12) 0.094(2) -0.0039(13) 0.0213(14) -0.0043(11)
C20 0.0493(14) 0.0646(16) 0.0774(18) -0.0067(13) 0.0115(13) -0.0186(12)
C21 0.0456(15) 0.109(2) 0.097(2) -0.0049(18) 0.0059(14) 0.0022(15)
C22 0.115(3) 0.094(2) 0.104(3) 0.0058(18) 0.019(2) -0.056(2)
C23 0.0430(15) 0.0465(14) 0.109(2) 0.0099(15) 0.0015(15) -0.0002(11)
C24 0.0361(13) 0.0487(15) 0.096(2) 0.0173(15) -0.0108(13) -0.0084(10)
C25 0.0440(15) 0.0685(18) 0.117(3) 0.038(2) -0.0098(16) -0.0106(13)
C26 0.0527(16) 0.090(2) 0.093(3) 0.050(2) -0.0049(16) -0.0130(15)
C27 0.0511(15) 0.096(2) 0.0598(17) 0.0263(15) -0.0001(13) -0.0232(14)
C28 0.0459(13) 0.0639(15) 0.0596(18) 0.0129(14) 0.0019(12) -0.0151(11)
C29 0.0506(14) 0.0576(15) 0.0699(18) 0.0176(14) -0.0101(12) -0.0076(11)
C30 0.0696(17) 0.0725(17) 0.0547(17) 0.0050(13) 0.0075(13) -0.0077(13)
C31 0.0489(13) 0.0654(15) 0.0689(16) 0.0037(13) 0.0014(12) 0.0016(12)
C32 0.0691(19) 0.100(2) 0.094(2) 0.0005(18) -0.0139(16) -0.0194(16)
C33 0.087(2) 0.105(2) 0.123(3) -0.012(2) 0.002(2) 0.0311(19)
O34 0.0757(12) 0.0853(13) 0.0884(14) 0.0212(11) -0.0330(11) -0.0208(10)
O35 0.0860(13) 0.0486(10) 0.1163(16) 0.0007(10) 0.0028(11) 0.0252(10)
O36 0.0445(12) 0.1263(18) 0.183(3) -0.0335(17) 0.0139(13) 0.0111(11)
N37 0.0678(13) 0.0356(10) 0.0661(14) 0.0004(9) 0.0163(10) -0.0114(9)
N38 0.0473(12) 0.0381(10) 0.0783(15) 0.0034(10) 0.0099(10) -0.0026(8)
N39 0.0512(12) 0.0524(11) 0.0555(13) 0.0043(9) 0.0015(9) -0.0040(9)

loop_
_atom_type_symbol
_atom_type_scat_dispersion_real
_atom_type_scat_dispersion_imag
_atom_type_scat_Cromer_Mann_a1
_atom_type_scat_Cromer_Mann_b1
_atom_type_scat_Cromer_Mann_a2
_atom_type_scat_Cromer_Mann_b2
_atom_type_scat_Cromer_Mann_a3
_atom_type_scat_Cromer_Mann_b3
_atom_type_scat_Cromer_Mann_a4
_atom_type_scat_Cromer_Mann_b4
_atom_type_scat_Cromer_Mann_c
_atom_type_scat_source
C 0.0033 0.0016 2.3100 20.8439 1.0200 10.2075 1.5886 0.5687 0.8650 51.6512 0.2156 'International Tables Vol C 4.2.6.8 and 6.1.1.4'
H 0.0000 0.0000 0.4930 10.5109 0.3229 26.1257 0.1402 3.1424 0.0408 57.7998 0.0030 'International Tables Vol C 4.2.6.8 and 6.1.1.4'
O 0.0106 0.0060 3.0485 13.2771 2.2868 5.7011 1.5463 0.3239 0.8670 32.9089 0.2508 'International Tables Vol C 4.2.6.8 and 6.1.1.4'
N 0.0061 0.0033 12.2126 0.0057 3.1322 9.8933 2.0125 28.9975 1.1663 0.5826 -11.5290 'International Tables Vol C 4.2.6.8 and 6.1.1.4'

loop_
_geom_angle_atom_site_label_1
_geom_angle_atom_site_label_2
_geom_angle_atom_site_label_3
_geom_angle
_geom_angle_publ_flag
C2 C1 O34 119.4(2) yes
C2 C1 N39 118.8(2) yes
O34 C1 N39 121.7(2) yes
C1 C2 C3 119.2(2) yes
C1 C2 C7 121.20(19) yes
C3 C2 C7 119.4(2) yes
C2 C3 C4 119.7(3) yes
C2 C3 H31 122.3 no
C4 C3 H31 117.9 no
C3 C4 C5 120.6(2) yes
C3 C4 H41 117.9 no
C5 C4 H41 121.5 no
C4 C5 C6 121.0(2) yes
C4 C5 H51 121.7 no
C6 C5 H51 117.3 no
C5 C6 C7 118.0(2) yes
C5 C6 C8 118.0(2) yes
C7 C6 C8 123.97(19) yes
C2 C7 C6 121.3(2) yes
C2 C7 H71 118.4 no
C6 C7 H71 120.3 no
C6 C8 N37 116.2(2) yes
C6 C8 H81 109.8 no
N37 C8 H81 107.9 no
C6 C8 H82 109.7 no
N37 C8 H82 106.6 no
H81 C8 H82 106.0 no
C10 C9 C11 111.6(3) yes
C10 C9 N37 111.3(2) yes
C11 C9 N37 111.5(2) yes
C10 C9 H91 107.3 no
C11 C9 H91 108.1 no
N37 C9 H91 106.8 no
C9 C10 H101 108.8 no
C9 C10 H102 107.4 no
H101 C10 H102 112.1 no
C9 C10 H103 107.0 no
H101 C10 H103 110.6 no
H102 C10 H103 110.6 no
C9 C11 H111 109.9 no
C9 C11 H112 111.7 no
H111 C11 H112 107.6 no
C9 C11 H113 110.1 no
H111 C11 H113 109.0 no
H112 C11 H113 108.4 no
C13 C12 O35 118.5(2) yes
C13 C12 N37 120.13(19) yes
O35 C12 N37 121.3(2) yes
C12 C13 C14 119.6(2) yes
C12 C13 C18 120.1(2) yes
C14 C13 C18 120.0(2) yes
C13 C14 C15 119.1(3) yes
C13 C14 H141 119.2 no
C15 C14 H141 121.7 no
C14 C15 C16 120.5(3) yes
C14 C15 H151 118.2 no
C16 C15 H151 121.4 no
C15 C16 C17 121.3(2) yes
C15 C16 H161 120.7 no
C17 C16 H161 118.1 no
C16 C17 C18 118.4(2) yes
C16 C17 C19 119.6(2) yes
C18 C17 C19 122.0(2) yes
C17 C18 C13 120.7(2) yes
C17 C18 H181 120.3 no
C13 C18 H181 118.9 no
C17 C19 N38 114.15(18) yes
C17 C19 H191 109.7 no
N38 C19 H191 106.2 no
C17 C19 H192 108.4 no
N38 C19 H192 108.1 no
H191 C19 H192 110.2 no
C21 C20 C22 112.1(2) yes
C21 C20 N38 111.1(2) yes
C22 C20 N38 111.4(2) yes
C21 C20 H201 106.0 no
C22 C20 H201 108.1 no
N38 C20 H201 107.9 no
C20 C21 H211 109.3 no
C20 C21 H212 108.7 no
H211 C21 H212 108.2 no
C20 C21 H213 108.4 no
H211 C21 H213 110.0 no
H212 C21 H213 112.3 no
C20 C22 H221 107.7 no
C20 C22 H222 107.8 no
H221 C22 H222 108.6 no
C20 C22 H223 109.8 no
H221 C22 H223 112.5 no
H222 C22 H223 110.4 no
C24 C23 O36 120.5(2) yes
C24 C23 N38 118.6(2) yes
O36 C23 N38 120.7(3) yes
C23 C24 C25 121.4(3) yes
C23 C24 C29 119.5(2) yes
C25 C24 C29 118.9(3) yes
C24 C25 C26 120.2(3) yes
C24 C25 H251 119.6 no
C26 C25 H251 120.1 no
C25 C26 C27 120.6(3) yes
C25 C26 H261 118.3 no
C27 C26 H261 121.1 no
C26 C27 C28 120.7(3) yes
C26 C27 H271 120.6 no
C28 C27 H271 118.7 no
C27 C28 C29 117.8(3) yes
C27 C28 C30 120.7(3) yes
C29 C28 C30 121.4(2) yes
C24 C29 C28 121.7(2) yes
C24 C29 H291 118.9 no
C28 C29 H291 119.4 no
C28 C30 N39 113.7(2) yes
C28 C30 H301 108.4 no
N39 C30 H301 110.3 no
C28 C30 H302 109.7 no
N39 C30 H302 107.5 no
H301 C30 H302 107.0 no
C32 C31 C33 111.6(2) yes
C32 C31 N39 112.3(2) yes
C33 C31 N39 111.4(2) yes
C32 C31 H311 106.0 no
C33 C31 H311 108.1 no
N39 C31 H311 107.2 no
C31 C32 H321 110.6 no
C31 C32 H322 108.8 no
H321 C32 H322 110.9 no
C31 C32 H323 108.6 no
H321 C32 H323 109.9 no
H322 C32 H323 108.0 no
C31 C33 H331 105.0 no
C31 C33 H332 108.0 no
H331 C33 H332 112.1 no
C31 C33 H333 109.3 no
H331 C33 H333 107.5 no
H332 C33 H333 114.6 no
C8 N37 C9 118.6(2) yes
C8 N37 C12 116.8(2) yes
C9 N37 C12 123.63(18) yes
C20 N38 C19 117.81(19) yes
C20 N38 C23 122.9(2) yes
C19 N38 C23 118.6(2) yes
C30 N39 C31 118.41(19) yes
C30 N39 C1 115.57(19) yes
C31 N39 C1 122.54(19) yes

loop_
_geom_bond_atom_site_label_1
_geom_bond_atom_site_label_2
_geom_bond_distance
_geom_bond_publ_flag
C1 C2 1.502(3) yes
C1 O34 1.221(3) yes
C1 N39 1.354(3) yes
C2 C3 1.378(3) yes
C2 C7 1.386(3) yes
C3 C4 1.374(4) yes
C3 H31 0.973 no
C4 C5 1.367(4) yes
C4 H41 0.981 no
C5 C6 1.388(3) yes
C5 H51 0.960 no
C6 C7 1.380(3) yes
C6 C8 1.494(3) yes
C7 H71 0.971 no
C8 N37 1.475(3) yes
C8 H81 0.980 no
C8 H82 0.984 no
C9 C10 1.519(4) yes
C9 C11 1.523(4) yes
C9 N37 1.472(3) yes
C9 H91 0.988 no
C10 H101 0.957 no
C10 H102 0.957 no
C10 H103 0.958 no
C11 H111 0.955 no
C11 H112 0.968 no
C11 H113 0.960 no
C12 C13 1.491(3) yes
C12 O35 1.231(3) yes
C12 N37 1.339(3) yes
C13 C14 1.384(3) yes
C13 C18 1.380(3) yes
C14 C15 1.390(4) yes
C14 H141 1.007 no
C15 C16 1.368(4) yes
C15 H151 0.963 no
C16 C17 1.376(3) yes
C16 H161 0.967 no
C17 C18 1.397(3) yes
C17 C19 1.507(3) yes
C18 H181 0.980 no
C19 N38 1.455(3) yes
C19 H191 0.988 no
C19 H192 1.012 no
C20 C21 1.521(4) yes
C20 C22 1.518(4) yes
C20 N38 1.473(3) yes
C20 H201 1.038 no
C21 H211 0.967 no
C21 H212 0.953 no
C21 H213 0.985 no
C22 H221 0.967 no
C22 H222 0.965 no
C22 H223 0.980 no
C23 C24 1.493(4) yes
C23 O36 1.232(3) yes
C23 N38 1.344(3) yes
C24 C25 1.380(4) yes
C24 C29 1.393(3) yes
C25 C26 1.364(4) yes
C25 H251 0.976 no
C26 C27 1.380(4) yes
C26 H261 0.988 no
C27 C28 1.390(3) yes
C27 H271 0.962 no
C28 C29 1.382(3) yes
C28 C30 1.503(3) yes
C29 H291 0.967 no
C30 N39 1.476(3) yes
C30 H301 1.021 no
C30 H302 0.999 no
C31 C32 1.516(3) yes
C31 C33 1.519(4) yes
C31 N39 1.464(3) yes
C31 H311 1.012 no
C32 H321 0.978 no
C32 H322 0.962 no
C32 H323 0.969 no
C33 H331 0.962 no
C33 H332 0.962 no
C33 H333 0.963 no

loop_
_geom_hbond_atom_site_label_D
_geom_hbond_atom_site_label_H
_geom_hbond_atom_site_label_A
_geom_hbond_site_symmetry_A
_geom_hbond_angle_DHA
_geom_hbond_distance_DH
_geom_hbond_distance_HA
_geom_hbond_distance_DA
_geom_hbond_publ_flag
C19 H192 O35 3_545 152.39(8) 1.012 2.347 3.277(4) yes
C20 H201 C29 . 122.27(8) 1.038 2.589 3.263(4) yes
C21 H212 O36 1_455 144.27(9) 0.953 2.523 3.344(4) yes
